data_7118353
loop_
_publ_author_name
'Xu, Guo-Qiang'
'Li, Chen-Guang'
'Liu, Ming-Qian'
'Cao, Jian'
'Luo, Yong-Chun'
'Xu, Peng-Fei'

_publ_section_title
;
 Dual C-H functionalization of N-aryl tetrahydroisoquinolines: a highly
 diastereoselective synthesis of dibenzo[a,f]quinolizines via
 visible-light induced oxidation and inverse electron-demand
 aza-Diels-Alder reaction.
;
_journal_issue 6
_journal_name_full 'Chemical communications (Cambridge, England)'
_journal_page_first 1190
_journal_page_last 1193
_journal_paper_doi 10.1039/c5cc08833j
_journal_volume 52
_journal_year 2016
_chemical_formula_moiety 'C20 H18 Br N2 O2'
_chemical_formula_sum 'C20 H18 Br N2 O2'
_chemical_formula_weight 398.27
_chemical_melting_point 333
_chemical_name_systematic
;
 ? 
;
_chemical_properties_physical Oxygen-sensitive
_space_group_crystal_system monoclinic
_space_group_IT_number 14
_space_group_name_Hall '-P 2yn'
_space_group_name_H-M_alt 'P 1 21/n 1'
_symmetry_space_group_name_Hall '-P 2yn'
_symmetry_space_group_name_H-M 'P 1 21/n 1'
_atom_sites_solution_hydrogens geom
_atom_sites_solution_primary direct
_atom_sites_solution_secondary difmap
_audit_creation_date 2015-05-22
_audit_creation_method
;
Olex2 1.2
(compiled 2014.11.28 svn.r3106 for OlexSys, GUI svn.r4959)
;
_audit_update_record
;
2015-07-27 deposited with the CCDC.
2015-11-12 downloaded from the CCDC.
;
_cell_angle_alpha 90.00
_cell_angle_beta 93.830(8)
_cell_angle_gamma 90.00
_cell_formula_units_Z 4
_cell_length_a 11.3148(10)
_cell_length_b 7.1192(5)
_cell_length_c 21.3182(15)
_cell_measurement_reflns_used 684
_cell_measurement_temperature 293.18(10)
_cell_measurement_theta_max 18.0780
_cell_measurement_theta_min 3.8260
_cell_volume 1713.4(2)
_computing_cell_refinement
;
CrysAlisPro, Agilent Technologies,
Version 1.171.37.33 (release 27-03-2014 CrysAlis171 .NET)
(compiled Mar 27 2014,17:12:48)
;
_computing_data_collection
;
CrysAlisPro, Agilent Technologies,
Version 1.171.37.33 (release 27-03-2014 CrysAlis171 .NET)
(compiled Mar 27 2014,17:12:48)
;
_computing_data_reduction
;
CrysAlisPro, Agilent Technologies,
Version 1.171.37.33 (release 27-03-2014 CrysAlis171 .NET)
(compiled Mar 27 2014,17:12:48)
;
_computing_molecular_graphics 'Olex2 (Dolomanov et al., 2009)'
_computing_publication_material 'Olex2 (Dolomanov et al., 2009)'
_computing_structure_refinement 'ShelXL (Sheldrick, 2008)'
_computing_structure_solution 'ShelXS (Sheldrick, 2008)'
_diffrn_ambient_environment air
_diffrn_ambient_temperature 293.18(10)
_diffrn_detector 'CCD plate'
_diffrn_detector_area_resol_mean 16.0733
_diffrn_detector_type Eos
_diffrn_measured_fraction_theta_full 0.998
_diffrn_measured_fraction_theta_max 0.998
_diffrn_measurement_details
;
  1 omega  -52.00   65.00   1.5000   10.0000
omega____ theta____ kappa____ phi______ frames
    -       20.5854  -19.0000   60.0000 78

  2 omega   45.00   96.00   1.5000   10.0000
omega____ theta____ kappa____ phi______ frames
    -       20.5854 -178.0000   60.0000 34

  3 omega   67.00   94.00   1.5000   10.0000
omega____ theta____ kappa____ phi______ frames
    -       20.5854  178.0000  150.0000 18

  4 omega   40.00   67.00   1.5000   10.0000
omega____ theta____ kappa____ phi______ frames
    -       20.5854  178.0000  120.0000 18
;
_diffrn_measurement_device 'four-circle diffractometer'
_diffrn_measurement_device_type 'SuperNova, Dual, Cu at zero, Eos'
_diffrn_measurement_method '\w scans'
_diffrn_orient_matrix_UB_11 0.0606601000
_diffrn_orient_matrix_UB_12 -0.0185588000
_diffrn_orient_matrix_UB_13 0.0082940000
_diffrn_orient_matrix_UB_21 -0.0021524000
_diffrn_orient_matrix_UB_22 -0.0782666000
_diffrn_orient_matrix_UB_23 -0.0205969000
_diffrn_orient_matrix_UB_31 0.0162995000
_diffrn_orient_matrix_UB_32 0.0587505000
_diffrn_orient_matrix_UB_33 -0.0248781000
_diffrn_radiation_monochromator mirror
_diffrn_radiation_probe x-ray
_diffrn_radiation_type MoK\a
_diffrn_radiation_wavelength 0.71073
_diffrn_reflns_av_R_equivalents 0.0659
_diffrn_reflns_av_unetI/netI 0.1382
_diffrn_reflns_limit_h_max 13
_diffrn_reflns_limit_h_min -13
_diffrn_reflns_limit_k_max 8
_diffrn_reflns_limit_k_min -8
_diffrn_reflns_limit_l_max 15
_diffrn_reflns_limit_l_min -26
_diffrn_reflns_number 6448
_diffrn_reflns_theta_full 25.50
_diffrn_reflns_theta_max 26.02
_diffrn_reflns_theta_min 3.38
_diffrn_source 'SuperNova (Mo) X-ray Source'
_exptl_absorpt_coefficient_mu 2.415
_exptl_absorpt_correction_T_max 1.00000
_exptl_absorpt_correction_T_min 0.63035
_exptl_absorpt_correction_type multi-scan
_exptl_absorpt_process_details
;
CrysAlisPro, Agilent Technologies,
Version 1.171.37.33 (release 27-03-2014 CrysAlis171 .NET)
(compiled Mar 27 2014,17:12:48)
Empirical absorption correction using spherical harmonics,
 implemented in SCALE3 ABSPACK scaling algorithm.
;
_exptl_crystal_colour 'clear light colourless'
_exptl_crystal_colour_lustre clear
_exptl_crystal_colour_modifier light
_exptl_crystal_colour_primary colourless
_exptl_crystal_density_diffrn 1.544
_exptl_crystal_density_method 'not measured'
_exptl_crystal_description block
_exptl_crystal_F_000 812
_exptl_crystal_recrystallization_method 'Re-crystallisation from solvent: DCM/n-hexane'
_exptl_crystal_size_max 0.33
_exptl_crystal_size_mid 0.32
_exptl_crystal_size_min 0.24
_refine_diff_density_max 0.274
_refine_diff_density_min -0.371
_refine_diff_density_rms 0.063
_refine_ls_extinction_method none
_refine_ls_goodness_of_fit_ref 1.003
_refine_ls_hydrogen_treatment constr
_refine_ls_matrix_type full
_refine_ls_number_parameters 226
_refine_ls_number_reflns 3375
_refine_ls_number_restraints 0
_refine_ls_restrained_S_all 1.003
_refine_ls_R_factor_all 0.2026
_refine_ls_R_factor_gt 0.0716
_refine_ls_shift/su_max 0.000
_refine_ls_shift/su_mean 0.000
_refine_ls_structure_factor_coef Fsqd
_refine_ls_weighting_details 'calc w=1/[\s^2^(Fo^2^)+(0.0379P)^2^+0.0000P] where P=(Fo^2^+2Fc^2^)/3'
_refine_ls_weighting_scheme calc
_refine_ls_wR_factor_gt 0.1149
_refine_ls_wR_factor_ref 0.1642
_reflns_number_gt 1325
_reflns_number_total 3375
_reflns_threshold_expression >2sigma(I)
_cod_data_source_file c5cc08833j2.cif
_cod_data_source_block xugq0518
_cod_database_code 7118353
_reflns_odcompleteness_completeness 99.66
_reflns_odcompleteness_iscentric 1
_reflns_odcompleteness_theta 26.32
_olex2_refinement_description
;
1. Fixed Uiso
 At 1.2 times of:
  All C(H) groups, All C(H,H) groups
2.a Ternary CH refined with riding coordinates:
 C7(H7), C9(H9)
2.b Secondary CH2 refined with riding coordinates:
 C8(H8A,H8B), C16(H16A,H16B), C17(H17A,H17B), C18(H18A,H18B)
2.c Aromatic/amide H refined with riding coordinates:
 C2(H2), C3(H3), C5(H5), C11(H11), C12(H12), C13(H13), C14(H14), C19(H19)
;
_olex2_date_sample_data_collection 2015-05-18
_olex2_submission_special_instructions 'No special instructions were received'

loop_
_space_group_symop_id
_space_group_symop_operation_xyz
1 'x, y, z'
2 '-x+1/2, y+1/2, -z+1/2'
3 '-x, -y, -z'
4 'x-1/2, -y-1/2, z-1/2'

loop_
_atom_site_label
_atom_site_type_symbol
_atom_site_fract_x
_atom_site_fract_y
_atom_site_fract_z
_atom_site_U_iso_or_equiv
_atom_site_adp_type
_atom_site_occupancy
_atom_site_calc_flag
_atom_site_refinement_flags_posn
Br1 Br 0.71129(9) 0.96219(12) 0.22388(4) 0.1057(5) Uani 1 d .
O1 O 0.6055(4) 1.2540(7) 0.5040(2) 0.0679(14) Uani 1 d .
O2 O 0.6365(4) 1.5289(7) 0.4558(2) 0.0673(13) Uani 1 d .
N1 N 0.2435(5) 0.9376(7) 0.3484(2) 0.0568(15) Uani 1 d .
N2 N 0.5068(5) 1.3318(7) 0.4098(2) 0.0509(14) Uani 1 d .
C1 C 0.3507(6) 0.9450(8) 0.3203(3) 0.0501(17) Uani 1 d .
C2 C 0.3689(6) 0.8365(9) 0.2664(3) 0.0628(19) Uani 1 d .
H2 H 0.3086 0.7591 0.2497 0.075 Uiso 1 calc R
C3 C 0.4743(8) 0.8436(10) 0.2383(3) 0.071(2) Uani 1 d .
H3 H 0.4840 0.7739 0.2021 0.085 Uiso 1 calc R
C4 C 0.5656(7) 0.9527(10) 0.2631(3) 0.068(2) Uani 1 d .
C5 C 0.5508(6) 1.0609(8) 0.3162(3) 0.0542(18) Uani 1 d .
H5 H 0.6126 1.1361 0.3326 0.065 Uiso 1 calc R
C6 C 0.4454(6) 1.0575(8) 0.3448(2) 0.0440(16) Uani 1 d .
C7 C 0.4304(5) 1.1695(8) 0.4041(3) 0.0476(16) Uani 1 d .
H7 H 0.4524 1.0869 0.4398 0.057 Uiso 1 calc R
C8 C 0.3001(5) 1.2191(8) 0.4079(3) 0.0512(17) Uani 1 d .
H8A H 0.2896 1.2879 0.4464 0.061 Uiso 1 calc R
H8B H 0.2745 1.2990 0.3727 0.061 Uiso 1 calc R
C9 C 0.2262(5) 1.0443(8) 0.4065(3) 0.0504(17) Uani 1 d .
H9 H 0.2544 0.9660 0.4423 0.060 Uiso 1 calc R
C10 C 0.0954(6) 1.0800(10) 0.4119(3) 0.0551(18) Uani 1 d .
C11 C 0.0520(7) 1.2417(12) 0.4371(3) 0.082(2) Uani 1 d .
H11 H 0.1032 1.3386 0.4499 0.098 Uiso 1 calc R
C12 C -0.0686(8) 1.2591(13) 0.4433(4) 0.101(3) Uani 1 d .
H12 H -0.0974 1.3682 0.4607 0.121 Uiso 1 calc R
C13 C -0.1455(7) 1.1218(17) 0.4246(4) 0.097(3) Uani 1 d .
H13 H -0.2263 1.1360 0.4289 0.116 Uiso 1 calc R
C14 C -0.1027(8) 0.9647(14) 0.3999(4) 0.111(3) Uani 1 d .
H14 H -0.1550 0.8697 0.3867 0.133 Uiso 1 calc R
C15 C 0.0162(7) 0.9405(12) 0.3936(4) 0.080(2) Uani 1 d .
C16 C 0.0681(8) 0.7660(13) 0.3695(6) 0.178(6) Uani 1 d .
H16A H 0.0897 0.6861 0.4053 0.214 Uiso 1 calc R
H16B H 0.0064 0.7013 0.3441 0.214 Uiso 1 calc R
C17 C 0.1637(8) 0.7807(10) 0.3349(4) 0.100(3) Uani 1 d .
H17A H 0.1357 0.7882 0.2909 0.120 Uiso 1 calc R
H17B H 0.2092 0.6657 0.3402 0.120 Uiso 1 calc R
C18 C 0.4957(7) 1.4997(9) 0.3712(3) 0.066(2) Uani 1 d .
H18A H 0.4184 1.5571 0.3735 0.079 Uiso 1 calc R
H18B H 0.5086 1.4720 0.3276 0.079 Uiso 1 calc R
C19 C 0.5924(6) 1.6246(10) 0.4004(3) 0.072(2) Uani 1 d .
H19 H 0.6178 1.7394 0.3853 0.086 Uiso 1 calc R
C20 C 0.5848(6) 1.3602(10) 0.4605(3) 0.0515(17) Uani 1 d .

loop_
_atom_site_aniso_label
_atom_site_aniso_U_11
_atom_site_aniso_U_22
_atom_site_aniso_U_33
_atom_site_aniso_U_23
_atom_site_aniso_U_13
_atom_site_aniso_U_12
Br1 0.1249(8) 0.0861(7) 0.1137(8) -0.0093(5) 0.0649(6) 0.0102(6)
O1 0.069(3) 0.074(3) 0.058(3) 0.001(3) -0.015(3) 0.006(3)
O2 0.058(3) 0.061(3) 0.081(4) -0.012(3) -0.005(3) -0.004(3)
N1 0.063(4) 0.047(3) 0.060(3) -0.018(3) 0.002(3) -0.011(3)
N2 0.061(4) 0.049(4) 0.042(3) -0.001(3) -0.002(3) 0.001(3)
C1 0.079(5) 0.032(3) 0.038(4) 0.000(3) -0.006(4) 0.001(4)
C2 0.089(6) 0.045(4) 0.054(4) -0.009(4) -0.001(4) -0.005(4)
C3 0.124(7) 0.044(4) 0.047(4) -0.003(4) 0.015(5) 0.007(5)
C4 0.097(6) 0.044(4) 0.065(5) 0.001(4) 0.031(5) 0.007(4)
C5 0.074(5) 0.042(4) 0.047(4) 0.003(3) 0.005(4) 0.006(4)
C6 0.061(4) 0.039(4) 0.032(3) 0.000(3) -0.004(3) 0.009(4)
C7 0.058(4) 0.040(4) 0.044(4) -0.005(3) -0.001(3) -0.008(4)
C8 0.053(4) 0.051(4) 0.049(4) -0.012(3) -0.001(3) 0.003(4)
C9 0.059(4) 0.045(4) 0.046(4) 0.000(3) -0.002(3) -0.003(4)
C10 0.055(5) 0.062(5) 0.048(4) -0.002(4) -0.004(3) 0.005(4)
C11 0.068(6) 0.092(6) 0.086(5) -0.024(5) 0.006(4) 0.005(5)
C12 0.077(7) 0.114(8) 0.114(7) -0.020(6) 0.014(6) 0.026(7)
C13 0.054(5) 0.150(9) 0.087(6) -0.001(6) 0.007(5) 0.011(6)
C14 0.071(7) 0.126(8) 0.138(8) -0.035(7) 0.024(6) -0.019(6)
C15 0.061(5) 0.086(6) 0.095(6) -0.010(5) 0.011(5) -0.006(5)
C16 0.125(9) 0.099(8) 0.323(15) -0.109(10) 0.114(10) -0.056(7)
C17 0.108(7) 0.059(5) 0.135(7) -0.039(5) 0.026(6) -0.021(5)
C18 0.083(5) 0.059(5) 0.056(4) 0.018(4) 0.002(4) -0.001(4)
C19 0.079(6) 0.056(5) 0.080(5) 0.002(5) 0.009(5) -0.027(5)
C20 0.052(5) 0.048(5) 0.056(5) -0.010(4) 0.012(4) 0.002(4)

loop_
_atom_type_symbol
_atom_type_description
_atom_type_scat_dispersion_real
_atom_type_scat_dispersion_imag
_atom_type_scat_source
C C 0.0033 0.0016 'International Tables Vol C Tables 4.2.6.8 and 6.1.1.4'
H H 0.0000 0.0000 'International Tables Vol C Tables 4.2.6.8 and 6.1.1.4'
Br Br -0.2901 2.4595 'International Tables Vol C Tables 4.2.6.8 and 6.1.1.4'
N N 0.0061 0.0033 'International Tables Vol C Tables 4.2.6.8 and 6.1.1.4'
O O 0.0106 0.0060 'International Tables Vol C Tables 4.2.6.8 and 6.1.1.4'

loop_
_geom_angle_atom_site_label_1
_geom_angle_atom_site_label_2
_geom_angle_atom_site_label_3
_geom_angle
C20 O2 C19 111.1(6)
C1 N1 C9 120.7(5)
C1 N1 C17 119.5(5)
C17 N1 C9 116.5(5)
C7 N2 C18 125.6(6)
C20 N2 C7 122.5(6)
C20 N2 C18 110.8(6)
N1 C1 C2 120.6(6)
N1 C1 C6 121.7(5)
C6 C1 C2 117.6(6)
C1 C2 H2 119.5
C3 C2 C1 121.0(7)
C3 C2 H2 119.5
C2 C3 H3 119.8
C4 C3 C2 120.5(6)
C4 C3 H3 119.8
C3 C4 Br1 120.3(5)
C3 C4 C5 120.1(6)
C5 C4 Br1 119.6(6)
C4 C5 H5 119.8
C6 C5 C4 120.4(6)
C6 C5 H5 119.8
C1 C6 C7 118.9(5)
C5 C6 C1 120.5(5)
C5 C6 C7 120.6(6)
N2 C7 C6 113.1(5)
N2 C7 H7 107.2
N2 C7 C8 112.7(5)
C6 C7 H7 107.2
C6 C7 C8 109.2(5)
C8 C7 H7 107.2
C7 C8 H8A 109.6
C7 C8 H8B 109.6
H8A C8 H8B 108.1
C9 C8 C7 110.3(5)
C9 C8 H8A 109.6
C9 C8 H8B 109.6
N1 C9 C8 109.7(5)
N1 C9 H9 107.8
N1 C9 C10 109.5(5)
C8 C9 H9 107.8
C8 C9 C10 114.0(5)
C10 C9 H9 107.8
C11 C10 C9 123.1(7)
C11 C10 C15 118.2(7)
C15 C10 C9 118.6(6)
C10 C11 H11 120.3
C10 C11 C12 119.4(8)
C12 C11 H11 120.3
C11 C12 H12 119.1
C13 C12 C11 121.8(8)
C13 C12 H12 119.1
C12 C13 H13 120.7
C14 C13 C12 118.5(8)
C14 C13 H13 120.7
C13 C14 H14 119.2
C13 C14 C15 121.7(9)
C15 C14 H14 119.2
C10 C15 C16 116.0(7)
C14 C15 C10 120.4(8)
C14 C15 C16 123.6(8)
C15 C16 H16A 107.7
C15 C16 H16B 107.7
H16A C16 H16B 107.1
C17 C16 C15 118.3(8)
C17 C16 H16A 107.7
C17 C16 H16B 107.7
N1 C17 H17A 108.0
N1 C17 H17B 108.0
C16 C17 N1 117.4(7)
C16 C17 H17A 108.0
C16 C17 H17B 108.0
H17A C17 H17B 107.2
N2 C18 H18A 111.2
N2 C18 H18B 111.2
N2 C18 C19 102.6(6)
H18A C18 H18B 109.2
C19 C18 H18A 111.2
C19 C18 H18B 111.2
O2 C19 C18 105.3(5)
O2 C19 H19 127.4
C18 C19 H19 127.4
O1 C20 O2 123.7(7)
O1 C20 N2 126.7(7)
O2 C20 N2 109.5(6)

loop_
_geom_bond_atom_site_label_1
_geom_bond_atom_site_label_2
_geom_bond_distance
Br1 C4 1.899(7)
O1 C20 1.206(7)
O2 C19 1.425(8)
O2 C20 1.343(7)
N1 C1 1.390(7)
N1 C9 1.478(7)
N1 C17 1.452(8)
N2 C7 1.444(7)
N2 C18 1.452(7)
N2 C20 1.364(8)
C1 C2 1.412(8)
C1 C6 1.409(8)
C2 H2 0.9300
C2 C3 1.371(8)
C3 H3 0.9300
C3 C4 1.370(9)
C4 C5 1.389(8)
C5 H5 0.9300
C5 C6 1.375(7)
C6 C7 1.515(7)
C7 H7 0.9800
C7 C8 1.523(7)
C8 H8A 0.9700
C8 H8B 0.9700
C8 C9 1.499(7)
C9 H9 0.9800
C9 C10 1.514(8)
C10 C11 1.375(8)
C10 C15 1.376(9)
C11 H11 0.9300
C11 C12 1.385(9)
C12 H12 0.9300
C12 C13 1.350(10)
C13 H13 0.9300
C13 C14 1.341(11)
C14 H14 0.9300
C14 C15 1.372(10)
C15 C16 1.481(10)
C16 H16A 0.9700
C16 H16B 0.9700
C16 C17 1.354(9)
C17 H17A 0.9700
C17 H17B 0.9700
C18 H18A 0.9700
C18 H18B 0.9700
C18 C19 1.511(8)
C19 H19 0.9300

loop_
_geom_torsion_atom_site_label_1
_geom_torsion_atom_site_label_2
_geom_torsion_atom_site_label_3
_geom_torsion_atom_site_label_4
_geom_torsion
Br1 C4 C5 C6 179.2(5)
N1 C1 C2 C3 179.8(6)
N1 C1 C6 C5 179.5(5)
N1 C1 C6 C7 1.5(9)
N1 C9 C10 C11 -144.9(6)
N1 C9 C10 C15 38.4(8)
N2 C7 C8 C9 -175.7(5)
N2 C18 C19 O2 -7.4(6)
C1 N1 C9 C8 30.5(8)
C1 N1 C9 C10 156.3(5)
C1 N1 C17 C16 171.4(9)
C1 C2 C3 C4 1.8(10)
C1 C6 C7 N2 -155.5(5)
C1 C6 C7 C8 -29.1(7)
C2 C1 C6 C5 0.5(9)
C2 C1 C6 C7 -177.6(5)
C2 C3 C4 Br1 -179.9(5)
C2 C3 C4 C5 -1.6(10)
C3 C4 C5 C6 0.9(10)
C4 C5 C6 C1 -0.3(9)
C4 C5 C6 C7 177.7(5)
C5 C6 C7 N2 26.4(8)
C5 C6 C7 C8 152.8(5)
C6 C1 C2 C3 -1.2(9)
C6 C7 C8 C9 57.7(6)
C7 N2 C18 C19 176.5(5)
C7 N2 C20 O1 4.6(10)
C7 N2 C20 O2 -174.8(5)
C7 C8 C9 N1 -58.4(6)
C7 C8 C9 C10 178.4(5)
C8 C9 C10 C11 -21.6(9)
C8 C9 C10 C15 161.7(6)
C9 N1 C1 C2 177.1(5)
C9 N1 C1 C6 -1.8(9)
C9 N1 C17 C16 11.8(12)
C9 C10 C11 C12 -176.7(7)
C9 C10 C15 C14 177.6(7)
C9 C10 C15 C16 -0.5(11)
C10 C11 C12 C13 -0.6(13)
C10 C15 C16 C17 -36.3(14)
C11 C10 C15 C14 0.7(11)
C11 C10 C15 C16 -177.3(8)
C11 C12 C13 C14 0.4(14)
C12 C13 C14 C15 0.4(14)
C13 C14 C15 C10 -1.0(14)
C13 C14 C15 C16 176.9(10)
C14 C15 C16 C17 145.7(10)
C15 C10 C11 C12 0.0(11)
C15 C16 C17 N1 30.1(15)
C17 N1 C1 C2 18.4(9)
C17 N1 C1 C6 -160.6(6)
C17 N1 C9 C8 -170.2(6)
C17 N1 C9 C10 -44.4(8)
C18 N2 C7 C6 69.8(7)
C18 N2 C7 C8 -54.7(7)
C18 N2 C20 O1 173.2(6)
C18 N2 C20 O2 -6.2(7)
C19 O2 C20 O1 -178.5(6)
C19 O2 C20 N2 0.9(7)
C20 O2 C19 C18 4.3(7)
C20 N2 C7 C6 -123.4(6)
C20 N2 C7 C8 112.2(6)
C20 N2 C18 C19 8.4(6)
